data_7214528
loop_
_publ_author_name
'Li, Ya-Min'
'Xiao, Chang-Yu'
'Zhang, Xu-Dong'
'Xu, Yan-Qing'
'Lun, Hui-Jie'
'Niu, Jing-Yang'

_publ_section_title
;
 MnII, CuII and CoII coordination polymers showing antiferromagnetism, and
 the coexistence of spin frustration and long range magnetic ordering
;
_journal_issue 38
_journal_name_full CrystEngComm
_journal_page_first 7756
_journal_paper_doi 10.1039/c3ce41046c
_journal_volume 15
_journal_year 2013
_chemical_formula_sum 'C8 H4 Cu N0 O4'
_chemical_formula_weight 227.65
_chemical_name_systematic
;
?
;
_space_group_IT_number 14
_symmetry_cell_setting monoclinic
_symmetry_space_group_name_Hall '-P 2ybc'
_symmetry_space_group_name_H-M 'P 1 21/c 1'
_atom_sites_solution_hydrogens geom
_atom_sites_solution_primary direct
_atom_sites_solution_secondary difmap
_audit_creation_method SHELXL-97
_cell_angle_alpha 90.00
_cell_angle_beta 110.745(6)
_cell_angle_gamma 90.00
_cell_formula_units_Z 4
_cell_length_a 13.171(5)
_cell_length_b 5.1292(18)
_cell_length_c 11.719(4)
_cell_measurement_temperature 296(2)
_cell_volume 740.4(5)
_computing_cell_refinement 'Bruker XSCANS'
_computing_data_collection 'Bruker XSCANS'
_computing_data_reduction 'Bruker SHELXTL'
_computing_molecular_graphics 'Bruker SHELXTL'
_computing_publication_material 'Bruker SHELXTL'
_computing_structure_refinement 'SHELXL-97 (Sheldrick, 1997)'
_computing_structure_solution 'SHELXS-97 (Sheldrick, 1990)'
_diffrn_ambient_temperature 296(2)
_diffrn_measured_fraction_theta_full 1.000
_diffrn_measured_fraction_theta_max 1.000
_diffrn_measurement_device_type 'Bruker P4'
_diffrn_measurement_method '\w scans'
_diffrn_radiation_monochromator graphite
_diffrn_radiation_source 'fine-focus sealed tube'
_diffrn_radiation_type MoK\a
_diffrn_radiation_wavelength 0.71073
_diffrn_reflns_av_R_equivalents 0.0347
_diffrn_reflns_av_sigmaI/netI 0.0409
_diffrn_reflns_limit_h_max 15
_diffrn_reflns_limit_h_min -13
_diffrn_reflns_limit_k_max 6
_diffrn_reflns_limit_k_min -3
_diffrn_reflns_limit_l_max 13
_diffrn_reflns_limit_l_min -13
_diffrn_reflns_number 3523
_diffrn_reflns_theta_full 25.00
_diffrn_reflns_theta_max 25.00
_diffrn_reflns_theta_min 1.65
_exptl_absorpt_coefficient_mu 2.920
_exptl_absorpt_correction_T_max 0.792
_exptl_absorpt_correction_T_min 0.618
_exptl_absorpt_correction_type empirical
_exptl_crystal_colour green
_exptl_crystal_density_diffrn 2.042
_exptl_crystal_density_method 'not measured'
_exptl_crystal_description strip
_exptl_crystal_F_000 452
_exptl_crystal_size_max 0.26
_exptl_crystal_size_mid 0.14
_exptl_crystal_size_min 0.08
_refine_diff_density_max 1.357
_refine_diff_density_min -0.781
_refine_diff_density_rms 0.116
_refine_ls_extinction_method none
_refine_ls_goodness_of_fit_ref 1.064
_refine_ls_hydrogen_treatment geom
_refine_ls_matrix_type full
_refine_ls_number_parameters 118
_refine_ls_number_reflns 1293
_refine_ls_number_restraints 0
_refine_ls_restrained_S_all 1.064
_refine_ls_R_factor_all 0.0535
_refine_ls_R_factor_gt 0.0444
_refine_ls_shift/su_max 0.000
_refine_ls_shift/su_mean 0.000
_refine_ls_structure_factor_coef Fsqd
_refine_ls_weighting_details 'calc w=1/[\s^2^(Fo^2^)+(0.0653P)^2^+0.5533P] where P=(Fo^2^+2Fc^2^)/3'
_refine_ls_weighting_scheme calc
_refine_ls_wR_factor_gt 0.1070
_refine_ls_wR_factor_ref 0.1106
_reflns_number_gt 1112
_reflns_number_total 1293
_reflns_threshold_expression >2sigma(I)
_cod_data_source_file c3ce41046c.txt
_cod_data_source_block 2
_cod_original_cell_volume 740.3(5)
_cod_original_sg_symbol_H-M P21/c
_cod_database_code 7214528

loop_
_symmetry_equiv_pos_as_xyz
'x, y, z'
'-x, y+1/2, -z+1/2'
'-x, -y, -z'
'x, -y-1/2, z-1/2'

loop_
_atom_site_label
_atom_site_type_symbol
_atom_site_fract_x
_atom_site_fract_y
_atom_site_fract_z
_atom_site_U_iso_or_equiv
_atom_site_adp_type
_atom_site_occupancy
_atom_site_symmetry_multiplicity
_atom_site_calc_flag
_atom_site_refinement_flags
Cu1 Cu 0.53790(4) 1.21454(10) 0.56114(5) 0.0192(2) Uani 1 1 d .
O2 O 0.6456(3) 1.1999(6) 0.4839(3) 0.0291(8) Uani 1 1 d .
O1 O 0.4217(3) 1.1603(6) 0.6258(3) 0.0269(8) Uani 1 1 d .
O4 O 0.4313(2) 1.3654(6) 0.4039(3) 0.0234(7) Uani 1 1 d .
O3 O 0.6391(3) 1.0044(6) 0.6915(3) 0.0258(8) Uani 1 1 d .
C1 C 0.7352(4) 0.6121(9) 0.7600(4) 0.0208(10) Uani 1 1 d .
C6 C 0.7381(4) 0.4724(9) 0.8633(4) 0.0225(10) Uani 1 1 d .
C4 C 0.9162(4) 0.3112(11) 0.8853(5) 0.0395(14) Uani 1 1 d .
H4A H 0.9766 0.2104 0.9271 0.047 Uiso 1 1 calc R
C5 C 0.8294(4) 0.3195(10) 0.9243(5) 0.0317(12) Uani 1 1 d .
H5A H 0.8313 0.2224 0.9920 0.038 Uiso 1 1 calc R
C2 C 0.8238(4) 0.6020(10) 0.7223(5) 0.0317(12) Uani 1 1 d .
H2A H 0.8225 0.6977 0.6544 0.038 Uiso 1 1 calc R
C3 C 0.9138(4) 0.4531(11) 0.7835(5) 0.0405(14) Uani 1 1 d .
H3A H 0.9724 0.4478 0.7568 0.049 Uiso 1 1 calc R
C8 C 0.6395(4) 0.7626(8) 0.6795(4) 0.0209(10) Uani 1 1 d .
C7 C 0.3534(4) 0.9774(9) 0.5907(4) 0.0212(10) Uani 1 1 d .

loop_
_atom_site_aniso_label
_atom_site_aniso_U_11
_atom_site_aniso_U_22
_atom_site_aniso_U_33
_atom_site_aniso_U_23
_atom_site_aniso_U_13
_atom_site_aniso_U_12
Cu1 0.0275(4) 0.0112(3) 0.0171(4) -0.0006(2) 0.0057(3) -0.0009(2)
O2 0.034(2) 0.0258(19) 0.029(2) -0.0078(15) 0.0129(16) -0.0029(14)
O1 0.0334(19) 0.0239(19) 0.0251(19) -0.0048(15) 0.0127(15) -0.0055(15)
O4 0.0306(18) 0.0162(17) 0.0179(17) -0.0019(13) 0.0017(14) -0.0029(13)
O3 0.0326(19) 0.0169(19) 0.0210(18) 0.0000(14) 0.0009(15) -0.0005(13)
C1 0.027(3) 0.016(2) 0.015(2) -0.0054(18) 0.0029(19) -0.0039(18)
C6 0.028(3) 0.019(2) 0.019(2) -0.0010(19) 0.006(2) -0.0013(18)
C4 0.032(3) 0.040(3) 0.041(3) 0.013(3) 0.007(3) 0.014(2)
C5 0.036(3) 0.032(3) 0.025(3) 0.014(2) 0.008(2) 0.006(2)
C2 0.035(3) 0.036(3) 0.028(3) 0.006(2) 0.015(2) 0.000(2)
C3 0.029(3) 0.047(4) 0.048(4) 0.009(3) 0.017(3) 0.006(2)
C8 0.027(3) 0.018(3) 0.020(3) -0.0009(19) 0.011(2) -0.0039(18)
C7 0.025(2) 0.022(3) 0.013(2) 0.0025(19) 0.0022(19) 0.0038(18)

loop_
_atom_type_symbol
_atom_type_description
_atom_type_scat_dispersion_real
_atom_type_scat_dispersion_imag
_atom_type_scat_source
C C 0.0033 0.0016 'International Tables Vol C Tables 4.2.6.8 and 6.1.1.4'
H H 0.0000 0.0000 'International Tables Vol C Tables 4.2.6.8 and 6.1.1.4'
N N 0.0061 0.0033 'International Tables Vol C Tables 4.2.6.8 and 6.1.1.4'
O O 0.0106 0.0060 'International Tables Vol C Tables 4.2.6.8 and 6.1.1.4'
Cu Cu 0.3201 1.2651 'International Tables Vol C Tables 4.2.6.8 and 6.1.1.4'

loop_
_geom_angle_atom_site_label_1
_geom_angle_atom_site_label_2
_geom_angle_atom_site_label_3
_geom_angle
_geom_angle_site_symmetry_1
_geom_angle_site_symmetry_3
O2 Cu1 O1 168.68(14) . .
O2 Cu1 O3 86.24(14) . .
O1 Cu1 O3 91.67(14) . .
O2 Cu1 O4 88.61(14) . .
O1 Cu1 O4 91.25(13) . .
O3 Cu1 O4 167.96(13) . .
O2 Cu1 O4 90.46(13) . 3_686
O1 Cu1 O4 100.65(13) . 3_686
O3 Cu1 O4 111.33(12) . 3_686
O4 Cu1 O4 79.56(13) . 3_686
O2 Cu1 Cu1 84.96(10) . 3_676
O1 Cu1 Cu1 83.89(10) . 3_676
O3 Cu1 Cu1 89.23(9) . 3_676
O4 Cu1 Cu1 79.48(9) . 3_676
O4 Cu1 Cu1 158.63(9) 3_686 3_676
C7 O2 Cu1 122.7(3) 3_676 .
C7 O1 Cu1 123.0(3) . .
C8 O4 Cu1 125.7(3) 3_676 .
C8 O4 Cu1 133.3(3) 3_676 3_686
Cu1 O4 Cu1 100.44(13) . 3_686
C8 O3 Cu1 119.2(3) . .
C2 C1 C6 119.3(4) . .
C2 C1 C8 115.8(4) . .
C6 C1 C8 124.8(4) . .
C1 C6 C5 119.0(4) . .
C1 C6 C7 122.0(4) . 2_646
C5 C6 C7 119.0(4) . 2_646
C5 C4 C3 120.1(5) . .
C5 C4 H4A 120.0 . .
C3 C4 H4A 120.0 . .
C4 C5 C6 120.8(5) . .
C4 C5 H5A 119.6 . .
C6 C5 H5A 119.6 . .
C3 C2 C1 121.3(5) . .
C3 C2 H2A 119.3 . .
C1 C2 H2A 119.3 . .
C2 C3 C4 119.4(5) . .
C2 C3 H3A 120.3 . .
C4 C3 H3A 120.3 . .
O3 C8 O4 124.7(4) . 3_676
O3 C8 C1 118.6(4) . .
O4 C8 C1 116.4(4) 3_676 .
O1 C7 O2 125.3(4) . 3_676
O1 C7 C6 118.1(4) . 2_656
O2 C7 C6 116.6(4) 3_676 2_656

loop_
_geom_bond_atom_site_label_1
_geom_bond_atom_site_label_2
_geom_bond_distance
_geom_bond_site_symmetry_2
Cu1 O2 1.935(3) .
Cu1 O1 1.953(3) .
Cu1 O3 1.957(3) .
Cu1 O4 2.033(3) .
Cu1 O4 2.204(3) 3_686
Cu1 Cu1 2.6229(12) 3_676
O2 C7 1.265(5) 3_676
O1 C7 1.264(5) .
O4 C8 1.269(6) 3_676
O4 Cu1 2.204(3) 3_686
O3 C8 1.248(5) .
C1 C2 1.387(6) .
C1 C6 1.395(6) .
C1 C8 1.495(6) .
C6 C5 1.401(7) .
C6 C7 1.485(6) 2_646
C4 C5 1.374(7) .
C4 C3 1.388(8) .
C4 H4A 0.9300 .
C5 H5A 0.9300 .
C2 C3 1.378(7) .
C2 H2A 0.9300 .
C3 H3A 0.9300 .
C8 O4 1.269(6) 3_676
C7 O2 1.265(5) 3_676
C7 C6 1.485(6) 2_656
